data_4336458
loop_
_publ_author_name
'Sotiris Zartilas'
'Constantina Papatriantafyllopoulou'
'Theocharis C. Stamatatos'
'Vassilios Nastopoulos'
'Eduard Cremades'
'Eliseo Ruiz'
'George Christou'
'Christos Lampropoulos'
'Anastasios J. Tasiopoulos'

_publ_section_title
;
 A MnII6MnIII6 Single-Strand Molecular Wheel with a Reuleaux Triangular
 Topology: Synthesis, Structure, Magnetism, and DFT Studies
;
_journal_name_full 'Inorganic Chemistry'
_journal_page_first 12070
_journal_page_last 12079
_journal_paper_doi 10.1021/ic401872c
_journal_volume 52
_journal_year 2013
_chemical_formula_moiety 'C90 H132 Mn12 N6 O42, 3(C2 H3 N)'
_chemical_formula_sum 'C96 H141 Mn12 N9 O42'
_chemical_formula_weight 2752.46
_space_group_IT_number 161
_symmetry_cell_setting trigonal
_symmetry_space_group_name_Hall 'R 3 -2"c'
_symmetry_space_group_name_H-M 'R 3 c :H'
_atom_sites_solution_hydrogens geom
_atom_sites_solution_primary direct
_atom_sites_solution_secondary difmap
_audit_creation_method SHELXL-97
_cell_angle_alpha 90.00
_cell_angle_beta 90.00
_cell_angle_gamma 120.00
_cell_formula_units_Z 6
_cell_length_a 33.7355(11)
_cell_length_b 33.7355(11)
_cell_length_c 17.8948(7)
_cell_measurement_reflns_used 16778
_cell_measurement_temperature 100(2)
_cell_measurement_theta_max 30.4737
_cell_measurement_theta_min 3.0181
_cell_volume 17637.3(11)
_computing_cell_refinement 'CrysAlis RED (Oxford Diffraction, 2006)'
_computing_data_collection 'CrysAlis CCD (Oxford Diffraction, 2006)'
_computing_data_reduction 'CrysAlis RED (Oxford Diffraction, 2006)'
_computing_molecular_graphics
; 
PLATON (Spek, 1990); MERCURY (Bruno et al. 2002)
;
_computing_publication_material 'WINGX (Farrugia, 1999'
_computing_structure_refinement 'SHELXL-97 (Sheldrick, 1997'
_computing_structure_solution 'SIR92 (Altomare et al., 1994)'
_diffrn_ambient_temperature 100(2)
_diffrn_detector_area_resol_mean 16.0288
_diffrn_measured_fraction_theta_full 0.998
_diffrn_measured_fraction_theta_max 0.998
_diffrn_measurement_device_type 'Oxford Diffraction Xcalibur-3 with Sapphire CCD'
_diffrn_measurement_method '\w/\f scans'
_diffrn_radiation_monochromator graphite
_diffrn_radiation_source 'Enhance (Mo) x-ray source'
_diffrn_radiation_type MoK\a
_diffrn_radiation_wavelength 0.71073
_diffrn_reflns_av_R_equivalents 0.1037
_diffrn_reflns_av_sigmaI/netI 0.0818
_diffrn_reflns_limit_h_max 40
_diffrn_reflns_limit_h_min -40
_diffrn_reflns_limit_k_max 40
_diffrn_reflns_limit_k_min -40
_diffrn_reflns_limit_l_max 21
_diffrn_reflns_limit_l_min -20
_diffrn_reflns_number 77469
_diffrn_reflns_theta_full 24.99
_diffrn_reflns_theta_max 24.99
_diffrn_reflns_theta_min 3.20
_exptl_absorpt_coefficient_mu 1.326
_exptl_absorpt_correction_T_max 0.902
_exptl_absorpt_correction_T_min 0.791
_exptl_absorpt_correction_type multi-scan
_exptl_absorpt_process_details 'empirical absorption correction (CrysAlis RED, Oxford Diffraction)'
_exptl_crystal_colour purple
_exptl_crystal_density_diffrn 1.555
_exptl_crystal_description prism
_exptl_crystal_F_000 8496
_exptl_crystal_size_max 0.18
_exptl_crystal_size_mid 0.12
_exptl_crystal_size_min 0.08
_refine_diff_density_max 0.473
_refine_diff_density_min -0.364
_refine_diff_density_rms 0.091
_refine_ls_abs_structure_details 'Flack H D (1983), Acta Cryst. A39, 876-881'
_refine_ls_abs_structure_Flack -0.009(17)
_refine_ls_extinction_method none
_refine_ls_goodness_of_fit_ref 1.087
_refine_ls_hydrogen_treatment constr
_refine_ls_matrix_type full
_refine_ls_number_parameters 485
_refine_ls_number_reflns 6867
_refine_ls_number_restraints 13
_refine_ls_restrained_S_all 1.088
_refine_ls_R_factor_all 0.0663
_refine_ls_R_factor_gt 0.0385
_refine_ls_shift/su_max 0.001
_refine_ls_shift/su_mean 0.000
_refine_ls_structure_factor_coef Fsqd
_refine_ls_weighting_details 'calc w=1/[\s^2^(Fo^2^)+(0.0309P)^2^] where P=(Fo^2^+2Fc^2^)/3'
_refine_ls_weighting_scheme calc
_refine_ls_wR_factor_gt 0.0639
_refine_ls_wR_factor_ref 0.0792
_reflns_number_gt 5090
_reflns_number_total 6867
_reflns_threshold_expression >2\s(I)
_cod_data_source_file ic401872c_si_002.cif
_cod_data_source_block sz172
_cod_original_cell_volume 17637.3(14)
_cod_original_sg_symbol_H-M 'R 3 c'
_cod_database_code 4336458

loop_
_symmetry_equiv_pos_as_xyz
'x, y, z'
'-y, x-y, z'
'-x+y, -x, z'
'-x+y, y, z+1/2'
'x, x-y, z+1/2'
'-y, -x, z+1/2'
'x+2/3, y+1/3, z+1/3'
'-y+2/3, x-y+1/3, z+1/3'
'-x+y+2/3, -x+1/3, z+1/3'
'-x+y+2/3, y+1/3, z+5/6'
'x+2/3, x-y+1/3, z+5/6'
'-y+2/3, -x+1/3, z+5/6'
'x+1/3, y+2/3, z+2/3'
'-y+1/3, x-y+2/3, z+2/3'
'-x+y+1/3, -x+2/3, z+2/3'
'-x+y+1/3, y+2/3, z+7/6'
'x+1/3, x-y+2/3, z+7/6'
'-y+1/3, -x+2/3, z+7/6'

loop_
_atom_site_label
_atom_site_type_symbol
_atom_site_fract_x
_atom_site_fract_y
_atom_site_fract_z
_atom_site_U_iso_or_equiv
_atom_site_adp_type
_atom_site_occupancy
_atom_site_symmetry_multiplicity
_atom_site_calc_flag
_atom_site_refinement_flags
C1 C 0.90013(19) 0.69931(19) 0.9970(3) 0.0310(14) Uani 1 1 d .
H1 H 0.9136 0.7218 1.0334 0.037 Uiso 1 1 calc R
C2 C 0.87355(19) 0.6549(2) 1.0193(3) 0.0334(14) Uani 1 1 d .
H2 H 0.8695 0.6473 1.0697 0.040 Uiso 1 1 calc R
C3 C 0.85328(18) 0.62223(19) 0.9667(4) 0.0302(14) Uani 1 1 d .
H3 H 0.8343 0.5918 0.9805 0.036 Uiso 1 1 calc R
C4 C 0.86081(19) 0.63413(19) 0.8932(3) 0.0311(15) Uani 1 1 d .
H4 H 0.8477 0.6120 0.8561 0.037 Uiso 1 1 calc R
C5 C 0.88783(18) 0.67903(18) 0.8752(3) 0.0273(14) Uani 1 1 d .
H5 H 0.8925 0.6868 0.8248 0.033 Uiso 1 1 calc R
C6 C 0.8043(2) 0.71557(19) 0.9539(3) 0.0338(15) Uani 1 1 d .
H6 H 0.8316 0.7156 0.9472 0.041 Uiso 1 1 calc R
C7 C 0.7680(2) 0.67753(19) 0.9825(3) 0.0342(15) Uani 1 1 d .
H7 H 0.7708 0.6522 0.9944 0.041 Uiso 1 1 calc R
C8 C 0.7279(2) 0.67647(18) 0.9937(3) 0.0354(16) Uani 1 1 d .
H8 H 0.7028 0.6508 1.0140 0.043 Uiso 1 1 calc R
C9 C 0.7255(2) 0.71468(19) 0.9740(4) 0.0426(17) Uani 1 1 d .
H9 H 0.6986 0.7155 0.9810 0.051 Uiso 1 1 calc R
C10 C 0.76326(17) 0.75134(17) 0.9437(3) 0.0264(14) Uani 1 1 d .
H10 H 0.7609 0.7765 0.9286 0.032 Uiso 1 1 calc R
C11 C 0.8588(2) 0.7606(2) 0.7577(3) 0.0366(16) Uani 1 1 d .
H11A H 0.8280 0.7352 0.7647 0.044 Uiso 1 1 calc R
H11B H 0.8758 0.7493 0.7298 0.044 Uiso 1 1 calc R
C12 C 0.8566(2) 0.7957(2) 0.7134(3) 0.0345(15) Uani 1 1 d .
H12A H 0.8477 0.7837 0.6632 0.041 Uiso 1 1 calc R
H12B H 0.8875 0.8216 0.7102 0.041 Uiso 1 1 calc R
C13 C 0.82550(17) 0.81427(18) 0.7371(3) 0.0218(13) Uani 1 1 d .
C14 C 0.83818(19) 0.85601(18) 0.6900(3) 0.0284(14) Uani 1 1 d .
H14A H 0.8313 0.8465 0.6383 0.034 Uiso 1 1 calc R
H14B H 0.8710 0.8764 0.6937 0.034 Uiso 1 1 calc R
C15 C 0.8144(2) 0.88269(18) 0.7104(3) 0.0325(15) Uani 1 1 d .
H15A H 0.8193 0.9042 0.6707 0.039 Uiso 1 1 calc R
H15B H 0.7818 0.8617 0.7145 0.039 Uiso 1 1 calc R
C16 C 0.77582(18) 0.77802(19) 0.7301(3) 0.0345(15) Uani 1 1 d .
H16A H 0.7570 0.7901 0.7474 0.052 Uiso 1 1 calc R
H16B H 0.7700 0.7520 0.7599 0.052 Uiso 1 1 calc R
H16C H 0.7689 0.7690 0.6788 0.052 Uiso 1 1 calc R
C17 C 0.9132(2) 0.8260(2) 1.0282(3) 0.0344(15) Uani 1 1 d .
H17A H 0.9401 0.8268 1.0492 0.041 Uiso 1 1 calc R
H17B H 0.8874 0.8067 1.0601 0.041 Uiso 1 1 calc R
C18 C 0.92017(19) 0.8735(2) 1.0291(3) 0.0328(15) Uani 1 1 d .
H18A H 0.9434 0.8914 0.9923 0.039 Uiso 1 1 calc R
H18B H 0.9324 0.8867 1.0776 0.039 Uiso 1 1 calc R
C19 C 0.87863(18) 0.87927(19) 1.0139(3) 0.0267(14) Uani 1 1 d U
C20 C 0.8963(2) 0.92988(19) 1.0064(3) 0.0377(16) Uani 1 1 d U
H20A H 0.9206 0.9421 0.9694 0.045 Uiso 1 1 calc R
H20B H 0.9098 0.9443 1.0538 0.045 Uiso 1 1 calc R
C21 C 0.8616(2) 0.9435(2) 0.9845(3) 0.0413(17) Uani 1 1 d .
H21A H 0.8360 0.9296 1.0191 0.050 Uiso 1 1 calc R
H21B H 0.8754 0.9765 0.9890 0.050 Uiso 1 1 calc R
C22 C 0.8429(2) 0.8573(2) 1.0731(3) 0.0503(19) Uani 1 1 d .
H22A H 0.8325 0.8252 1.0749 0.075 Uiso 1 1 calc R
H22B H 0.8176 0.8618 1.0617 0.075 Uiso 1 1 calc R
H22C H 0.8557 0.8710 1.1206 0.075 Uiso 1 1 calc R
C23 C 1.06610(19) 0.8181(2) 1.0106(4) 0.0408(17) Uani 1 1 d .
H23A H 1.0711 0.7928 1.0036 0.061 Uiso 1 1 calc R
H23B H 1.0711 0.8274 1.0621 0.061 Uiso 1 1 calc R
H23C H 1.0870 0.8432 0.9797 0.061 Uiso 1 1 calc R
C24 C 1.01816(19) 0.80428(18) 0.9895(3) 0.0230(13) Uani 1 1 d .
C25 C 0.9984(2) 0.92765(18) 0.7785(4) 0.0409(17) Uani 1 1 d .
H25A H 1.0106 0.9205 0.7353 0.061 Uiso 1 1 calc R
H25B H 1.0231 0.9477 0.8108 0.061 Uiso 1 1 calc R
H25C H 0.9818 0.9424 0.7631 0.061 Uiso 1 1 calc R
C26 C 0.96673(19) 0.88402(18) 0.8199(3) 0.0235(13) Uani 1 1 d .
C27 C 0.68655(18) 0.81603(19) 0.8492(4) 0.0413(17) Uani 1 1 d .
H27A H 0.6841 0.7873 0.8621 0.062 Uiso 1 1 calc R
H27B H 0.6770 0.8150 0.7984 0.062 Uiso 1 1 calc R
H27C H 0.6673 0.8218 0.8817 0.062 Uiso 1 1 calc R
C28 C 0.73498(17) 0.85337(18) 0.8576(3) 0.0218(13) Uani 1 1 d .
C29 C 0.7665(2) 1.01943(19) 0.6656(3) 0.0370(15) Uani 1 1 d .
H29A H 0.7879 1.0473 0.6409 0.055 Uiso 1 1 calc R
H29B H 0.7400 1.0211 0.6801 0.055 Uiso 1 1 calc R
H29C H 0.7576 0.9941 0.6323 0.055 Uiso 1 1 calc R
C30 C 0.78863(17) 1.01291(19) 0.7342(3) 0.0202(13) Uani 1 1 d .
C31 C 0.6015(3) 0.6268(3) 1.0204(4) 0.069(2) Uani 1 1 d .
H31A H 0.5698 0.6175 1.0270 0.104 Uiso 1 1 calc R
H31B H 0.6044 0.6006 1.0081 0.104 Uiso 1 1 calc R
H31C H 0.6141 0.6488 0.9806 0.104 Uiso 1 1 calc R
C32 C 0.6262(3) 0.6472(3) 1.0889(5) 0.058(2) Uani 1 1 d .
N1 N 0.90777(14) 0.71204(14) 0.9244(2) 0.0194(10) Uani 1 1 d .
N2 N 0.80282(14) 0.75291(15) 0.9349(2) 0.0237(11) Uani 1 1 d .
N3 N 0.6448(3) 0.6624(3) 1.1434(5) 0.090(2) Uani 1 1 d .
O1 O 0.87940(11) 0.77534(11) 0.82824(18) 0.0198(8) Uani 1 1 d .
O2 O 0.83416(11) 0.82723(11) 0.81491(18) 0.0196(8) Uani 1 1 d .
O3 O 0.83072(12) 0.90692(11) 0.77879(19) 0.0220(9) Uani 1 1 d .
O4 O 0.90510(11) 0.80602(11) 0.95647(18) 0.0209(8) Uani 1 1 d .
O5 O 0.85786(11) 0.85690(12) 0.94380(19) 0.0213(9) Uani 1 1 d .
O6 O 0.84523(12) 0.93057(12) 0.91199(19) 0.0265(9) Uani 1 1 d .
O7 O 1.01073(11) 0.80847(11) 0.9188(2) 0.0217(9) Uani 1 1 d .
O8 O 0.98775(13) 0.79119(13) 1.0357(2) 0.0331(10) Uani 1 1 d .
O9 O 0.97997(11) 0.85537(11) 0.83190(19) 0.0204(8) Uani 1 1 d .
O10 O 0.92852(12) 0.87783(11) 0.83919(19) 0.0243(9) Uani 1 1 d .
O11 O 0.76307(12) 0.84194(11) 0.88303(19) 0.0252(9) Uani 1 1 d .
O12 O 0.74436(12) 0.89249(12) 0.8392(2) 0.0261(9) Uani 1 1 d .
O13 O 0.78911(12) 0.97603(11) 0.7407(2) 0.0222(9) Uani 1 1 d .
O14 O 0.80490(11) 1.04482(11) 0.7813(2) 0.0226(9) Uani 1 1 d .
Mn1 Mn 0.94188(3) 0.78506(2) 0.88210(5) 0.01860(19) Uani 1 1 d .
Mn2 Mn 0.86885(3) 0.81451(3) 0.88687(4) 0.01886(19) Uani 1 1 d .
Mn3 Mn 0.83454(3) 0.87755(3) 0.86460(4) 0.0185(2) Uani 1 1 d .
Mn4 Mn 0.81150(3) 0.95308(3) 0.83191(4) 0.0201(2) Uani 1 1 d .

loop_
_atom_site_aniso_label
_atom_site_aniso_U_11
_atom_site_aniso_U_22
_atom_site_aniso_U_33
_atom_site_aniso_U_23
_atom_site_aniso_U_13
_atom_site_aniso_U_12
C1 0.037(4) 0.029(3) 0.029(4) -0.002(3) -0.001(3) 0.017(3)
C2 0.034(4) 0.033(3) 0.028(4) 0.011(3) 0.004(3) 0.012(3)
C3 0.022(3) 0.019(3) 0.051(4) 0.012(3) 0.002(3) 0.011(3)
C4 0.033(4) 0.023(3) 0.030(4) 0.002(3) 0.004(3) 0.008(3)
C5 0.034(4) 0.021(3) 0.020(4) -0.003(3) -0.001(3) 0.008(3)
C6 0.034(4) 0.029(4) 0.044(4) 0.011(3) 0.012(3) 0.020(3)
C7 0.034(4) 0.018(3) 0.044(4) 0.004(3) 0.012(3) 0.009(3)
C8 0.031(4) 0.017(3) 0.048(5) 0.009(3) 0.007(3) 0.004(3)
C9 0.033(4) 0.030(4) 0.063(5) 0.010(3) 0.014(3) 0.015(3)
C10 0.025(3) 0.017(3) 0.036(4) 0.006(3) -0.003(3) 0.010(3)
C11 0.045(4) 0.052(4) 0.024(4) -0.010(3) -0.014(3) 0.033(3)
C12 0.055(4) 0.044(4) 0.011(3) -0.005(3) -0.004(3) 0.029(3)
C13 0.016(3) 0.030(3) 0.020(3) -0.006(3) -0.006(2) 0.012(3)
C14 0.038(4) 0.028(3) 0.014(3) 0.001(3) -0.001(3) 0.013(3)
C15 0.056(4) 0.023(3) 0.024(4) 0.000(3) -0.012(3) 0.024(3)
C16 0.030(4) 0.038(4) 0.027(4) -0.004(3) -0.006(3) 0.011(3)
C17 0.037(4) 0.054(4) 0.024(4) -0.009(3) -0.005(3) 0.032(3)
C18 0.041(4) 0.043(4) 0.018(3) -0.012(3) -0.014(3) 0.023(3)
C19 0.029(3) 0.039(3) 0.016(3) -0.017(3) -0.014(3) 0.020(3)
C20 0.042(4) 0.039(4) 0.033(4) -0.016(3) -0.028(3) 0.021(3)
C21 0.071(5) 0.032(4) 0.030(4) -0.016(3) -0.023(4) 0.032(4)
C22 0.054(5) 0.072(5) 0.040(5) -0.007(4) -0.003(4) 0.043(4)
C23 0.036(4) 0.052(4) 0.035(4) 0.008(3) 0.001(3) 0.022(3)
C24 0.027(3) 0.021(3) 0.024(4) -0.004(3) 0.001(3) 0.014(3)
C25 0.044(4) 0.023(3) 0.056(5) 0.016(3) 0.010(3) 0.018(3)
C26 0.028(3) 0.022(3) 0.018(3) -0.002(3) -0.003(3) 0.011(3)
C27 0.027(4) 0.037(4) 0.052(5) 0.016(3) 0.007(3) 0.010(3)
C28 0.019(3) 0.021(3) 0.023(4) -0.001(3) 0.005(3) 0.008(3)
C29 0.055(4) 0.031(4) 0.029(4) -0.002(3) -0.014(3) 0.026(3)
C30 0.017(3) 0.023(3) 0.018(3) 0.002(3) 0.002(2) 0.009(3)
C31 0.056(5) 0.089(6) 0.069(6) 0.016(5) 0.001(5) 0.042(5)
C32 0.047(5) 0.058(5) 0.073(7) 0.013(5) 0.008(5) 0.029(4)
N1 0.020(2) 0.023(3) 0.015(3) 0.004(2) 0.002(2) 0.011(2)
N2 0.024(3) 0.027(3) 0.023(3) -0.001(2) 0.000(2) 0.014(2)
N3 0.074(5) 0.097(6) 0.086(6) 0.004(5) -0.001(4) 0.032(5)
O1 0.023(2) 0.023(2) 0.016(2) -0.0011(17) -0.0025(17) 0.0131(17)
O2 0.026(2) 0.025(2) 0.011(2) -0.0057(17) -0.0040(16) 0.0161(17)
O3 0.033(2) 0.0174(19) 0.014(2) 0.0001(16) -0.0023(17) 0.0114(17)
O4 0.023(2) 0.030(2) 0.017(2) -0.0003(18) 0.0016(17) 0.0186(18)
O5 0.0177(19) 0.031(2) 0.019(2) -0.0001(17) -0.0010(17) 0.0149(18)
O6 0.038(2) 0.023(2) 0.020(2) -0.0090(18) -0.0082(19) 0.0176(19)
O7 0.021(2) 0.022(2) 0.022(2) -0.0017(18) -0.0028(17) 0.0101(17)
O8 0.033(2) 0.039(2) 0.024(2) -0.0055(19) -0.002(2) 0.016(2)
O9 0.0166(19) 0.0173(19) 0.030(2) 0.0001(17) -0.0029(17) 0.0105(17)
O10 0.027(2) 0.025(2) 0.024(2) -0.0006(18) 0.0016(18) 0.0158(19)
O11 0.026(2) 0.023(2) 0.029(2) 0.0036(17) 0.0067(18) 0.0137(18)
O12 0.028(2) 0.021(2) 0.033(2) 0.0048(18) 0.0042(18) 0.0146(19)
O13 0.028(2) 0.013(2) 0.025(2) -0.0010(17) -0.0046(17) 0.0102(17)
O14 0.025(2) 0.023(2) 0.022(2) -0.0020(18) -0.0062(17) 0.0128(18)
Mn1 0.0176(4) 0.0161(4) 0.0225(5) -0.0002(4) 0.0011(4) 0.0088(4)
Mn2 0.0206(5) 0.0216(5) 0.0177(5) -0.0013(4) -0.0012(4) 0.0130(4)
Mn3 0.0200(4) 0.0180(4) 0.0181(5) -0.0006(4) -0.0016(4) 0.0101(4)
Mn4 0.0214(4) 0.0180(4) 0.0208(5) 0.0001(4) -0.0026(4) 0.0097(4)

loop_
_atom_type_symbol
_atom_type_description
_atom_type_scat_dispersion_real
_atom_type_scat_dispersion_imag
_atom_type_scat_source
C C 0.0033 0.0016 'International Tables Vol C Tables 4.2.6.8 and 6.1.1.4'
H H 0.0000 0.0000 'International Tables Vol C Tables 4.2.6.8 and 6.1.1.4'
N N 0.0061 0.0033 'International Tables Vol C Tables 4.2.6.8 and 6.1.1.4'
O O 0.0106 0.0060 'International Tables Vol C Tables 4.2.6.8 and 6.1.1.4'
Mn Mn 0.3368 0.7283 'International Tables Vol C Tables 4.2.6.8 and 6.1.1.4'

loop_
_geom_angle_atom_site_label_1
_geom_angle_atom_site_label_2
_geom_angle_atom_site_label_3
_geom_angle
_geom_angle_site_symmetry_1
_geom_angle_site_symmetry_3
N1 C1 C2 123.1(5) . .
N1 C1 H1 118.5 . .
C2 C1 H1 118.5 . .
C3 C2 C1 118.7(6) . .
C3 C2 H2 120.6 . .
C1 C2 H2 120.6 . .
C2 C3 C4 119.3(5) . .
C2 C3 H3 120.3 . .
C4 C3 H3 120.3 . .
C5 C4 C3 118.7(6) . .
C5 C4 H4 120.7 . .
C3 C4 H4 120.7 . .
N1 C5 C4 124.1(6) . .
N1 C5 H5 118.0 . .
C4 C5 H5 118.0 . .
N2 C6 C7 123.4(5) . .
N2 C6 H6 118.3 . .
C7 C6 H6 118.3 . .
C8 C7 C6 119.9(5) . .
C8 C7 H7 120.0 . .
C6 C7 H7 120.0 . .
C7 C8 C9 117.7(5) . .
C7 C8 H8 121.1 . .
C9 C8 H8 121.1 . .
C10 C9 C8 118.8(5) . .
C10 C9 H9 120.6 . .
C8 C9 H9 120.6 . .
N2 C10 C9 123.5(5) . .
N2 C10 H10 118.3 . .
C9 C10 H10 118.3 . .
O1 C11 C12 114.7(5) . .
O1 C11 H11A 108.6 . .
C12 C11 H11A 108.6 . .
O1 C11 H11B 108.6 . .
C12 C11 H11B 108.6 . .
H11A C11 H11B 107.6 . .
C11 C12 C13 120.5(5) . .
C11 C12 H12A 107.2 . .
C13 C12 H12A 107.2 . .
C11 C12 H12B 107.2 . .
C13 C12 H12B 107.2 . .
H12A C12 H12B 106.8 . .
O2 C13 C16 107.4(4) . .
O2 C13 C14 109.6(4) . .
C16 C13 C14 113.1(5) . .
O2 C13 C12 108.4(4) . .
C16 C13 C12 111.0(5) . .
C14 C13 C12 107.2(4) . .
C13 C14 C15 115.6(5) . .
C13 C14 H14A 108.4 . .
C15 C14 H14A 108.4 . .
C13 C14 H14B 108.4 . .
C15 C14 H14B 108.4 . .
H14A C14 H14B 107.4 . .
O3 C15 C14 112.4(4) . .
O3 C15 H15A 109.1 . .
C14 C15 H15A 109.1 . .
O3 C15 H15B 109.1 . .
C14 C15 H15B 109.1 . .
H15A C15 H15B 107.9 . .
C13 C16 H16A 109.5 . .
C13 C16 H16B 109.5 . .
H16A C16 H16B 109.5 . .
C13 C16 H16C 109.5 . .
H16A C16 H16C 109.5 . .
H16B C16 H16C 109.5 . .
O4 C17 C18 114.2(5) . .
O4 C17 H17A 108.7 . .
C18 C17 H17A 108.7 . .
O4 C17 H17B 108.7 . .
C18 C17 H17B 108.7 . .
H17A C17 H17B 107.6 . .
C17 C18 C19 118.0(5) . .
C17 C18 H18A 107.8 . .
C19 C18 H18A 107.8 . .
C17 C18 H18B 107.8 . .
C19 C18 H18B 107.8 . .
H18A C18 H18B 107.1 . .
O5 C19 C22 107.2(5) . .
O5 C19 C20 109.1(4) . .
C22 C19 C20 112.9(5) . .
O5 C19 C18 108.7(4) . .
C22 C19 C18 111.9(5) . .
C20 C19 C18 106.9(5) . .
C19 C20 C21 116.1(5) . .
C19 C20 H20A 108.3 . .
C21 C20 H20A 108.3 . .
C19 C20 H20B 108.3 . .
C21 C20 H20B 108.3 . .
H20A C20 H20B 107.4 . .
O6 C21 C20 113.1(5) . .
O6 C21 H21A 108.9 . .
C20 C21 H21A 108.9 . .
O6 C21 H21B 108.9 . .
C20 C21 H21B 108.9 . .
H21A C21 H21B 107.8 . .
C19 C22 H22A 109.5 . .
C19 C22 H22B 109.5 . .
H22A C22 H22B 109.5 . .
C19 C22 H22C 109.5 . .
H22A C22 H22C 109.5 . .
H22B C22 H22C 109.5 . .
C24 C23 H23A 109.5 . .
C24 C23 H23B 109.5 . .
H23A C23 H23B 109.5 . .
C24 C23 H23C 109.5 . .
H23A C23 H23C 109.5 . .
H23B C23 H23C 109.5 . .
O8 C24 O7 121.5(5) . .
O8 C24 C23 121.9(5) . .
O7 C24 C23 116.5(5) . .
C26 C25 H25A 109.5 . .
C26 C25 H25B 109.5 . .
H25A C25 H25B 109.5 . .
C26 C25 H25C 109.5 . .
H25A C25 H25C 109.5 . .
H25B C25 H25C 109.5 . .
O10 C26 O9 123.6(5) . .
O10 C26 C25 117.9(5) . .
O9 C26 C25 118.5(5) . .
C28 C27 H27A 109.5 . .
C28 C27 H27B 109.5 . .
H27A C27 H27B 109.5 . .
C28 C27 H27C 109.5 . .
H27A C27 H27C 109.5 . .
H27B C27 H27C 109.5 . .
O12 C28 O11 125.9(5) . .
O12 C28 C27 117.5(5) . .
O11 C28 C27 116.6(5) . .
C30 C29 H29A 109.5 . .
C30 C29 H29B 109.5 . .
H29A C29 H29B 109.5 . .
C30 C29 H29C 109.5 . .
H29A C29 H29C 109.5 . .
H29B C29 H29C 109.5 . .
O14 C30 O13 124.7(5) . .
O14 C30 C29 117.1(5) . .
O13 C30 C29 118.1(5) . .
C32 C31 H31A 109.5 . .
C32 C31 H31B 109.5 . .
H31A C31 H31B 109.5 . .
C32 C31 H31C 109.5 . .
H31A C31 H31C 109.5 . .
H31B C31 H31C 109.5 . .
N3 C32 C31 178.5(11) . .
C5 N1 C1 116.1(5) . .
C5 N1 Mn1 117.7(4) . .
C1 N1 Mn1 125.4(4) . .
C10 N2 C6 116.6(5) . .
C10 N2 Mn2 125.4(4) . .
C6 N2 Mn2 118.0(4) . .
C11 O1 Mn2 121.5(3) . .
C11 O1 Mn1 135.8(3) . .
Mn2 O1 Mn1 99.06(14) . .
C13 O2 Mn3 128.9(3) . .
C13 O2 Mn2 129.0(3) . .
Mn3 O2 Mn2 98.73(15) . .
C15 O3 Mn3 120.8(3) . .
C15 O3 Mn4 128.2(3) . .
Mn3 O3 Mn4 98.31(15) . .
C17 O4 Mn2 121.3(3) . .
C17 O4 Mn1 135.2(3) . .
Mn2 O4 Mn1 99.59(15) . .
C19 O5 Mn3 129.1(3) . .
C19 O5 Mn2 128.2(3) . .
Mn3 O5 Mn2 98.32(16) . .
C21 O6 Mn3 125.9(3) . .
C21 O6 Mn4 134.0(3) . .
Mn3 O6 Mn4 98.73(15) . .
C24 O7 Mn1 119.0(3) . .
C24 O7 Mn4 135.5(3) . 2_765
Mn1 O7 Mn4 98.73(14) . 2_765
C26 O9 Mn4 134.9(3) . 2_765
C26 O9 Mn1 129.7(3) . .
Mn4 O9 Mn1 94.65(13) 2_765 .
C26 O10 Mn2 128.6(3) . .
C28 O11 Mn3 125.6(3) . .
C28 O12 Mn4 127.7(3) . .
C30 O13 Mn4 128.4(3) . .
C30 O14 Mn1 135.0(3) . 3_675
O14 Mn1 O7 90.08(13) 2_765 .
O14 Mn1 O4 156.56(13) 2_765 .
O7 Mn1 O4 112.51(14) . .
O14 Mn1 O1 86.86(13) 2_765 .
O7 Mn1 O1 166.68(13) . .
O4 Mn1 O1 69.72(13) . .
O14 Mn1 O9 87.51(13) 2_765 .
O7 Mn1 O9 77.96(12) . .
O4 Mn1 O9 91.13(13) . .
O1 Mn1 O9 88.95(12) . .
O14 Mn1 N1 86.91(15) 2_765 .
O7 Mn1 N1 99.53(14) . .
O4 Mn1 N1 95.00(14) . .
O1 Mn1 N1 93.25(14) . .
O9 Mn1 N1 173.87(14) . .
O14 Mn1 Mn2 120.71(10) 2_765 .
O7 Mn1 Mn2 139.83(10) . .
O4 Mn1 Mn2 36.61(9) . .
O1 Mn1 Mn2 36.46(9) . .
O9 Mn1 Mn2 78.35(9) . .
N1 Mn1 Mn2 106.72(11) . .
O1 Mn2 O4 83.93(14) . .
O1 Mn2 O2 97.75(14) . .
O4 Mn2 O2 176.48(15) . .
O1 Mn2 O5 177.29(15) . .
O4 Mn2 O5 98.31(15) . .
O2 Mn2 O5 79.94(14) . .
O1 Mn2 O10 93.59(14) . .
O4 Mn2 O10 93.15(14) . .
O2 Mn2 O10 83.67(14) . .
O5 Mn2 O10 84.78(13) . .
O1 Mn2 N2 90.68(15) . .
O4 Mn2 N2 91.40(15) . .
O2 Mn2 N2 91.67(15) . .
O5 Mn2 N2 90.79(15) . .
O10 Mn2 N2 174.06(14) . .
O1 Mn2 Mn3 136.91(11) . .
O4 Mn2 Mn3 137.22(11) . .
O2 Mn2 Mn3 40.42(10) . .
O5 Mn2 Mn3 40.54(10) . .
O10 Mn2 Mn3 75.40(9) . .
N2 Mn2 Mn3 98.66(11) . .
O1 Mn2 Mn1 44.48(10) . .
O4 Mn2 Mn1 43.81(10) . .
O2 Mn2 Mn1 136.47(10) . .
O5 Mn2 Mn1 136.99(10) . .
O10 Mn2 Mn1 79.36(9) . .
N2 Mn2 Mn1 106.58(11) . .
Mn3 Mn2 Mn1 154.76(4) . .
O6 Mn3 O3 84.00(15) . .
O6 Mn3 O2 170.58(16) . .
O3 Mn3 O2 96.73(15) . .
O6 Mn3 O5 95.50(15) . .
O3 Mn3 O5 162.31(15) . .
O2 Mn3 O5 80.94(14) . .
O6 Mn3 O11 95.38(15) . .
O3 Mn3 O11 93.92(15) . .
O2 Mn3 O11 93.93(14) . .
O5 Mn3 O11 103.72(14) . .
O6 Mn3 Mn2 133.52(11) . .
O3 Mn3 Mn2 131.17(11) . .
O2 Mn3 Mn2 40.84(10) . .
O5 Mn3 Mn2 41.14(10) . .
O11 Mn3 Mn2 108.69(10) . .
O6 Mn3 Mn4 44.81(11) . .
O3 Mn3 Mn4 44.69(11) . .
O2 Mn3 Mn4 139.20(10) . .
O5 Mn3 Mn4 139.85(11) . .
O11 Mn3 Mn4 79.12(10) . .
Mn2 Mn3 Mn4 172.04(4) . .
O13 Mn4 O7 97.58(14) . 3_675
O13 Mn4 O12 89.75(14) . .
O7 Mn4 O12 94.05(13) 3_675 .
O13 Mn4 O3 102.39(14) . .
O7 Mn4 O3 159.93(13) 3_675 .
O12 Mn4 O3 84.07(13) . .
O13 Mn4 O6 168.88(14) . .
O7 Mn4 O6 91.18(13) 3_675 .
O12 Mn4 O6 96.47(14) . .
O3 Mn4 O6 69.27(13) . .
O13 Mn4 O9 88.28(13) . 3_675
O7 Mn4 O9 78.37(13) 3_675 3_675
O12 Mn4 O9 171.84(13) . 3_675
O3 Mn4 O9 104.09(13) . 3_675
O6 Mn4 O9 86.79(13) . 3_675
O13 Mn4 Mn3 137.79(10) . .
O7 Mn4 Mn3 123.08(10) 3_675 .
O12 Mn4 Mn3 77.56(9) . .
O3 Mn4 Mn3 37.00(9) . .
O6 Mn4 Mn3 36.46(9) . .
O9 Mn4 Mn3 109.04(9) 3_675 .

loop_
_geom_bond_atom_site_label_1
_geom_bond_atom_site_label_2
_geom_bond_distance
_geom_bond_site_symmetry_2
C1 N1 1.351(7) .
C1 C2 1.366(7) .
C1 H1 0.9300 .
C2 C3 1.346(8) .
C2 H2 0.9300 .
C3 C4 1.362(8) .
C3 H3 0.9300 .
C4 C5 1.360(7) .
C4 H4 0.9300 .
C5 N1 1.311(6) .
C5 H5 0.9300 .
C6 N2 1.329(6) .
C6 C7 1.354(7) .
C6 H6 0.9300 .
C7 C8 1.352(8) .
C7 H7 0.9300 .
C8 C9 1.378(7) .
C8 H8 0.9300 .
C9 C10 1.368(7) .
C9 H9 0.9300 .
C10 N2 1.318(6) .
C10 H10 0.9300 .
C11 O1 1.406(6) .
C11 C12 1.458(7) .
C11 H11A 0.9700 .
C11 H11B 0.9700 .
C12 C13 1.527(7) .
C12 H12A 0.9700 .
C12 H12B 0.9700 .
C13 O2 1.445(6) .
C13 C16 1.507(7) .
C13 C14 1.508(7) .
C14 C15 1.518(7) .
C14 H14A 0.9700 .
C14 H14B 0.9700 .
C15 O3 1.421(6) .
C15 H15A 0.9700 .
C15 H15B 0.9700 .
C16 H16A 0.9600 .
C16 H16B 0.9600 .
C16 H16C 0.9600 .
C17 O4 1.411(6) .
C17 C18 1.498(8) .
C17 H17A 0.9700 .
C17 H17B 0.9700 .
C18 C19 1.534(7) .
C18 H18A 0.9700 .
C18 H18B 0.9700 .
C19 O5 1.451(6) .
C19 C22 1.493(8) .
C19 C20 1.506(8) .
C20 C21 1.509(7) .
C20 H20A 0.9700 .
C20 H20B 0.9700 .
C21 O6 1.393(6) .
C21 H21A 0.9700 .
C21 H21B 0.9700 .
C22 H22A 0.9600 .
C22 H22B 0.9600 .
C22 H22C 0.9600 .
C23 C24 1.490(7) .
C23 H23A 0.9600 .
C23 H23B 0.9600 .
C23 H23C 0.9600 .
C24 O8 1.215(6) .
C24 O7 1.311(6) .
C25 C26 1.511(7) .
C25 H25A 0.9600 .
C25 H25B 0.9600 .
C25 H25C 0.9600 .
C26 O10 1.247(6) .
C26 O9 1.270(6) .
C27 C28 1.490(7) .
C27 H27A 0.9600 .
C27 H27B 0.9600 .
C27 H27C 0.9600 .
C28 O12 1.238(6) .
C28 O11 1.272(6) .
C29 C30 1.508(7) .
C29 H29A 0.9600 .
C29 H29B 0.9600 .
C29 H29C 0.9600 .
C30 O14 1.256(6) .
C30 O13 1.258(6) .
C31 C32 1.448(11) .
C31 H31A 0.9600 .
C31 H31B 0.9600 .
C31 H31C 0.9600 .
C32 N3 1.134(9) .
N1 Mn1 2.265(4) .
N2 Mn2 2.322(4) .
O1 Mn2 1.856(3) .
O1 Mn1 2.188(3) .
O2 Mn3 1.911(3) .
O2 Mn2 1.927(3) .
O3 Mn3 1.867(3) .
O3 Mn4 2.181(3) .
O4 Mn2 1.865(3) .
O4 Mn1 2.165(3) .
O5 Mn3 1.913(3) .
O5 Mn2 1.937(3) .
O6 Mn3 1.845(3) .
O6 Mn4 2.188(4) .
O7 Mn1 2.148(3) .
O7 Mn4 2.166(4) 2_765
O9 Mn4 2.209(3) 2_765
O9 Mn1 2.244(3) .
O10 Mn2 2.246(4) .
O11 Mn3 2.114(3) .
O12 Mn4 2.167(4) .
O13 Mn4 2.102(4) .
O14 Mn1 2.132(3) 3_675
Mn1 O14 2.132(3) 2_765
Mn1 Mn2 3.0841(11) .
Mn2 Mn3 2.9127(10) .
Mn3 Mn4 3.0689(11) .
Mn4 O7 2.166(4) 3_675
Mn4 O9 2.209(3) 3_675
